data_9010561
loop_
_publ_author_name
'Cooper, M. A.'
'Hawthorne, F. C.'
'Merlino, S.'
'Pasero, M.'
'Perchiazzi, N.'

_publ_section_title
;
 Stereoactive lone-pair behavior of Pb in the crystal structure of
 bideauxite: Pb2AgCl3F(OH)
 Sample: CH
;
_journal_name_full 'The Canadian Mineralogist'
_journal_page_first 915
_journal_page_last 921
_journal_volume 37
_journal_year 1999
_chemical_formula_sum 'Ag Cl3 F H0.014 O Pb2'
_chemical_name_mineral Bideauxite
_space_group_IT_number 227
_symmetry_space_group_name_Hall '-F 4vw 2vw 3'
_symmetry_space_group_name_H-M 'F d -3 m :2'
_cell_angle_alpha 90
_cell_angle_beta 90
_cell_angle_gamma 90
_cell_formula_units_Z 16
_cell_length_a 14.1273
_cell_length_b 14.1273
_cell_length_c 14.1273
_cell_volume 2819.535
_cod_duplicate_entry 9004532
_cod_data_source_file 05154.cif
_cod_data_source_block global
_cod_original_sg_symbol_H-M 'F d -3 m'
_cod_original_formula_sum 'Pb2 Ag Cl3 O F H.014'
_cod_database_code 9010561

loop_
_symmetry_equiv_pos_as_xyz
x,y,z
x,1/2+y,1/2+z
1/2+x,y,1/2+z
1/2+x,1/2+y,z
3/4+z,1/2-x,1/4+y
3/4+z,-x,3/4+y
1/4+z,1/2-x,3/4+y
1/4+z,-x,1/4+y
3/4-y,1/2+z,1/4-x
3/4-y,+z,3/4-x
1/4-y,1/2+z,3/4-x
1/4-y,+z,1/4-x
3/4+x,1/2-y,1/4+z
3/4+x,-y,3/4+z
1/4+x,1/2-y,3/4+z
1/4+x,-y,1/4+z
3/4-z,1/2+x,1/4-y
3/4-z,+x,3/4-y
1/4-z,1/2+x,3/4-y
1/4-z,+x,1/4-y
3/4+y,1/2-z,1/4+x
3/4+y,-z,3/4+x
1/4+y,1/2-z,3/4+x
1/4+y,-z,1/4+x
3/4-x,1/2+y,1/4-z
3/4-x,+y,3/4-z
1/4-x,1/2+y,3/4-z
1/4-x,+y,1/4-z
1/2+x,3/4-z,1/4-y
1/2+x,1/4-z,3/4-y
+x,3/4-z,3/4-y
+x,1/4-z,1/4-y
1/2-z,3/4+y,1/4+x
1/2-z,1/4+y,3/4+x
-z,3/4+y,3/4+x
-z,1/4+y,1/4+x
1/2+y,3/4-x,1/4-z
1/2+y,1/4-x,3/4-z
+y,3/4-x,3/4-z
+y,1/4-x,1/4-z
1/2-x,3/4+z,1/4+y
1/2-x,1/4+z,3/4+y
-x,3/4+z,3/4+y
-x,1/4+z,1/4+y
1/2+z,3/4-y,1/4-x
1/2+z,1/4-y,3/4-x
+z,3/4-y,3/4-x
+z,1/4-y,1/4-x
1/2-y,3/4+x,1/4+z
1/2-y,1/4+x,3/4+z
-y,3/4+x,3/4+z
-y,1/4+x,1/4+z
x,1/2+z,1/2+y
x,+z,+y
1/2+x,1/2+z,+y
1/2+x,+z,1/2+y
-z,1/2-y,1/2-x
-z,-y,-x
1/2-z,1/2-y,-x
1/2-z,-y,1/2-x
y,1/2+x,1/2+z
y,+x,+z
1/2+y,1/2+x,+z
1/2+y,+x,1/2+z
-x,1/2-z,1/2-y
-x,-z,-y
1/2-x,1/2-z,-y
1/2-x,-z,1/2-y
z,1/2+y,1/2+x
z,+y,+x
1/2+z,1/2+y,+x
1/2+z,+y,1/2+x
-y,1/2-x,1/2-z
-y,-x,-z
1/2-y,1/2-x,-z
1/2-y,-x,1/2-z
3/4+z,1/4+x,1/2-y
3/4+z,3/4+x,-y
1/4+z,1/4+x,-y
1/4+z,3/4+x,1/2-y
3/4-y,1/4-z,1/2+x
3/4-y,3/4-z,+x
1/4-y,1/4-z,+x
1/4-y,3/4-z,1/2+x
3/4+x,1/4+y,1/2-z
3/4+x,3/4+y,-z
1/4+x,1/4+y,-z
1/4+x,3/4+y,1/2-z
3/4-z,1/4-x,1/2+y
3/4-z,3/4-x,+y
1/4-z,1/4-x,+y
1/4-z,3/4-x,1/2+y
3/4+y,1/4+z,1/2-x
3/4+y,3/4+z,-x
1/4+y,1/4+z,-x
1/4+y,3/4+z,1/2-x
3/4-x,1/4-y,1/2+z
3/4-x,3/4-y,+z
1/4-x,1/4-y,+z
1/4-x,3/4-y,1/2+z
-z,3/4+x,3/4+y
-z,1/4+x,1/4+y
1/2-z,3/4+x,1/4+y
1/2-z,1/4+x,3/4+y
y,3/4-z,3/4-x
y,1/4-z,1/4-x
1/2+y,3/4-z,1/4-x
1/2+y,1/4-z,3/4-x
-x,3/4+y,3/4+z
-x,1/4+y,1/4+z
1/2-x,3/4+y,1/4+z
1/2-x,1/4+y,3/4+z
z,3/4-x,3/4-y
z,1/4-x,1/4-y
1/2+z,3/4-x,1/4-y
1/2+z,1/4-x,3/4-y
-y,3/4+z,3/4+x
-y,1/4+z,1/4+x
1/2-y,3/4+z,1/4+x
1/2-y,1/4+z,3/4+x
x,3/4-y,3/4-z
x,1/4-y,1/4-z
1/2+x,3/4-y,1/4-z
1/2+x,1/4-y,3/4-z
1/4-x,1/2+z,3/4-y
1/4-x,+z,1/4-y
3/4-x,1/2+z,1/4-y
3/4-x,+z,3/4-y
1/4+z,1/2-y,3/4+x
1/4+z,-y,1/4+x
3/4+z,1/2-y,1/4+x
3/4+z,-y,3/4+x
1/4-y,1/2+x,3/4-z
1/4-y,+x,1/4-z
3/4-y,1/2+x,1/4-z
3/4-y,+x,3/4-z
1/4+x,1/2-z,3/4+y
1/4+x,-z,1/4+y
3/4+x,1/2-z,1/4+y
3/4+x,-z,3/4+y
1/4-z,1/2+y,3/4-x
1/4-z,+y,1/4-x
3/4-z,1/2+y,1/4-x
3/4-z,+y,3/4-x
1/4+y,1/2-x,3/4+z
1/4+y,-x,1/4+z
3/4+y,1/2-x,1/4+z
3/4+y,-x,3/4+z
3/4-x,3/4-z,y
3/4-x,1/4-z,1/2+y
1/4-x,3/4-z,1/2+y
1/4-x,1/4-z,y
3/4+z,3/4+y,-x
3/4+z,1/4+y,1/2-x
1/4+z,3/4+y,1/2-x
1/4+z,1/4+y,-x
3/4-y,3/4-x,z
3/4-y,1/4-x,1/2+z
1/4-y,3/4-x,1/2+z
1/4-y,1/4-x,z
3/4+x,3/4+z,-y
3/4+x,1/4+z,1/2-y
1/4+x,3/4+z,1/2-y
1/4+x,1/4+z,-y
3/4-z,3/4-y,x
3/4-z,1/4-y,1/2+x
1/4-z,3/4-y,1/2+x
1/4-z,1/4-y,x
3/4+y,3/4+x,-z
3/4+y,1/4+x,1/2-z
1/4+y,3/4+x,1/2-z
1/4+y,1/4+x,-z
-z,-x,-y
-z,1/2-x,1/2-y
1/2-z,-x,1/2-y
1/2-z,1/2-x,-y
y,z,x
y,1/2+z,1/2+x
1/2+y,z,1/2+x
1/2+y,1/2+z,x
-x,-y,-z
-x,1/2-y,1/2-z
1/2-x,-y,1/2-z
1/2-x,1/2-y,-z
z,x,y
z,1/2+x,1/2+y
1/2+z,x,1/2+y
1/2+z,1/2+x,y
-y,-z,-x
-y,1/2-z,1/2-x
1/2-y,-z,1/2-x
1/2-y,1/2-z,-x

loop_
_atom_site_aniso_label
_atom_site_aniso_U_11
_atom_site_aniso_U_22
_atom_site_aniso_U_33
_atom_site_aniso_U_12
_atom_site_aniso_U_13
_atom_site_aniso_U_23
Pb 0.02060 0.02060 0.02060 -0.00380 -0.00380 -0.00380
Ag 0.03400 0.03400 0.03400 0.01010 0.01010 0.01010
Cl 0.03600 0.02190 0.02190 0.00000 0.00000 -0.00140
O-H 0.01580 0.01580 0.01580 -0.00120 -0.00120 -0.00120
F 0.01580 0.01580 0.01580 -0.00120 -0.00120 -0.00120

loop_
_atom_site_label
_atom_site_fract_x
_atom_site_fract_y
_atom_site_fract_z
_atom_site_occupancy
_atom_site_type_symbol
_atom_site_attached_hydrogens
Pb 0.22185 0.22185 0.22185 1.00000 Pb 0
Ag 0.50000 0.50000 0.50000 1.00000 Ag 0
Cl 0.83800 0.12500 0.12500 1.00000 Cl 0
O-H 0.05480 0.05480 0.05480 0.50000 O 1
F 0.05480 0.05480 0.05480 0.50000 F 0

loop_
_cod_changelog_entry_id
_cod_changelog_entry_author
_cod_changelog_entry_date
_cod_changelog_entry_text
1
;cod-tools version 3.8.0
Id: cif_guess_AMCSD_atom_types 9581 2023-05-17 12:35:41Z saulius
;
2023-05-18T11:41:05+03:00
;Derived atom types and hydrogen counts
from atom names that follow the AMCSD naming convention
(Wat == water, O-H == hydroxyl).
;
2
;cod-tools version 3.10.1
Id: cif_fix_AMCSD_aniso_labels 10200 2024-08-01 14:09:44Z saulius
;
2024-08-02T12:21:30+03:00
;Changed the following '_atom_site_aniso_label' values:
'OH' -> 'O-H'
;
